data_4026135
loop_
_publ_author_name
'Muhammad Moazzam Naseer'
'De-Xian Wang'
'Liang Zhao'
'Zhi-Tang Huang'
'Mei-Xiang Wang'

_publ_section_title
;
 Synthesis and Functionalization of Heteroatom-Bridged
 Bicyclocalixaromatics, Large Molecular Triangular Prisms with
 Electron-Rich and -Deficient Aromatic Interiors
;
_journal_name_full 'Journal of Organic Chemistry'
_journal_page_first 1804
_journal_page_last 1813
_journal_paper_doi 10.1021/jo102483x
_journal_volume 76
_journal_year 2011
_chemical_formula_sum 'C69 H60 N12 O6'
_chemical_formula_weight 1153.29
_chemical_name_systematic
; 
 ? 
;
_space_group_IT_number 11
_symmetry_cell_setting monoclinic
_symmetry_space_group_name_Hall '-P 2yb'
_symmetry_space_group_name_H-M 'P 1 21/m 1'
_atom_sites_solution_hydrogens geom
_atom_sites_solution_primary direct
_atom_sites_solution_secondary difmap
_audit_creation_method SHELXL-97
_cell_angle_alpha 90.00
_cell_angle_beta 117.468(3)
_cell_angle_gamma 90.00
_cell_formula_units_Z 2
_cell_length_a 18.845(5)
_cell_length_b 13.192(3)
_cell_length_c 19.392(5)
_cell_measurement_temperature 173(2)
_cell_volume 4277.4(19)
_computing_structure_refinement 'SHELXL-97 (Sheldrick, 1997)'
_computing_structure_solution 'SHELXS-97 (Sheldrick, 1990)'
_diffrn_ambient_temperature 173(2)
_diffrn_measured_fraction_theta_full 0.997
_diffrn_measured_fraction_theta_max 0.997
_diffrn_radiation_monochromator graphite
_diffrn_radiation_source 'fine-focus sealed tube'
_diffrn_radiation_type MoK\a
_diffrn_radiation_wavelength 0.71073
_diffrn_reflns_av_R_equivalents 0.0000
_diffrn_reflns_av_sigmaI/netI 0.0438
_diffrn_reflns_limit_h_max 21
_diffrn_reflns_limit_h_min -24
_diffrn_reflns_limit_k_max 17
_diffrn_reflns_limit_k_min 0
_diffrn_reflns_limit_l_max 25
_diffrn_reflns_limit_l_min 0
_diffrn_reflns_number 10189
_diffrn_reflns_theta_full 27.47
_diffrn_reflns_theta_max 27.47
_diffrn_reflns_theta_min 1.18
_exptl_absorpt_coefficient_mu 0.059
_exptl_absorpt_correction_T_max 0.9924
_exptl_absorpt_correction_T_min 0.9877
_exptl_absorpt_correction_type multi-scan
_exptl_crystal_colour Colorless
_exptl_crystal_density_diffrn 0.895
_exptl_crystal_description Plate
_exptl_crystal_F_000 1212
_exptl_crystal_size_max 0.21
_exptl_crystal_size_mid 0.15
_exptl_crystal_size_min 0.13
_platon_squeeze_details
;
;
_refine_diff_density_max 0.272
_refine_diff_density_min -0.269
_refine_diff_density_rms 0.045
_refine_ls_extinction_method none
_refine_ls_goodness_of_fit_ref 1.058
_refine_ls_hydrogen_treatment constr
_refine_ls_matrix_type full
_refine_ls_number_parameters 409
_refine_ls_number_reflns 10189
_refine_ls_number_restraints 0
_refine_ls_restrained_S_all 1.058
_refine_ls_R_factor_all 0.0817
_refine_ls_R_factor_gt 0.0644
_refine_ls_shift/su_max 0.001
_refine_ls_shift/su_mean 0.000
_refine_ls_structure_factor_coef Fsqd
_refine_ls_weighting_details 'calc w=1/[\s^2^(Fo^2^)+(0.1064P)^2^+0.0000P] where P=(Fo^2^+2Fc^2^)/3'
_refine_ls_weighting_scheme calc
_refine_ls_wR_factor_gt 0.1842
_refine_ls_wR_factor_ref 0.1940
_reflns_number_gt 7256
_reflns_number_total 10189
_reflns_threshold_expression >2sigma(I)
_cod_data_source_file jo102483x_si_002.cif
_cod_data_source_block mx17c
_cod_original_cell_volume 4277.6(18)
_cod_database_code 4026135

loop_
_symmetry_equiv_pos_as_xyz
'x, y, z'
'-x, y+1/2, -z'
'-x, -y, -z'
'x, -y-1/2, z'

loop_
_atom_site_label
_atom_site_type_symbol
_atom_site_fract_x
_atom_site_fract_y
_atom_site_fract_z
_atom_site_U_iso_or_equiv
_atom_site_adp_type
_atom_site_occupancy
_atom_site_symmetry_multiplicity
_atom_site_calc_flag
_atom_site_refinement_flags
O1 O 0.99799(7) 0.57581(9) -0.23480(7) 0.0496(3) Uani 1 1 d .
O2 O 0.27296(7) 0.57633(9) -0.47172(7) 0.0486(3) Uani 1 1 d .
O3 O 0.74418(8) 0.57571(9) 0.23794(6) 0.0450(3) Uani 1 1 d .
N1 N 1.16130(11) 0.7500 -0.30682(11) 0.0405(4) Uani 1 2 d S
N2 N 0.99222(13) 0.7500 -0.23426(12) 0.0484(5) Uani 1 2 d S
N3 N 1.07936(8) 0.65895(11) -0.26977(8) 0.0409(3) Uani 1 1 d .
N4 N 0.06249(11) 0.7500 -0.65574(11) 0.0441(5) Uani 1 2 d S
N5 N 0.27582(11) 0.7500 -0.46276(11) 0.0416(5) Uani 1 2 d S
N6 N 0.16943(8) 0.65909(11) -0.56513(8) 0.0417(3) Uani 1 1 d .
N7 N 0.79237(13) 0.7500 0.45662(10) 0.0429(5) Uani 1 2 d S
N8 N 0.76812(8) 0.65925(10) 0.34655(7) 0.0386(3) Uani 1 1 d .
N9 N 0.74769(12) 0.7500 0.23262(10) 0.0396(4) Uani 1 2 d S
C1 C -0.02638(14) 0.61362(19) -0.64703(16) 0.0781(7) Uani 1 1 d .
H1A H -0.0492 0.5472 -0.6683 0.117 Uiso 1 1 calc R
H1B H -0.0696 0.6611 -0.6552 0.117 Uiso 1 1 calc R
H1C H 0.0095 0.6072 -0.5912 0.117 Uiso 1 1 calc R
C2 C 1.12844(14) 0.60844(18) -0.40391(13) 0.0675(6) Uani 1 1 d .
H2A H 1.1505 0.5450 -0.4123 0.101 Uiso 1 1 calc R
H2B H 1.1195 0.6561 -0.4459 0.101 Uiso 1 1 calc R
H2C H 1.0776 0.5946 -0.4034 0.101 Uiso 1 1 calc R
C3 C 0.88785(14) 0.61613(17) 0.53788(12) 0.0676(6) Uani 1 1 d .
H3A H 0.8899 0.5489 0.5602 0.101 Uiso 1 1 calc R
H3B H 0.9213 0.6632 0.5792 0.101 Uiso 1 1 calc R
H3C H 0.9076 0.6118 0.4992 0.101 Uiso 1 1 calc R
C4 C 0.85799(12) 0.61220(16) -0.27376(11) 0.0544(5) Uani 1 1 d .
H4A H 0.8522 0.6418 -0.3208 0.065 Uiso 1 1 calc R
C5 C 0.79319(10) 0.60708(16) -0.25809(10) 0.0500(5) Uani 1 1 d .
H5A H 0.7432 0.6351 -0.2939 0.060 Uiso 1 1 calc R
C6 C 0.01994(12) 0.65277(16) -0.68755(11) 0.0545(5) Uani 1 1 d .
H6A H 0.0596 0.6009 -0.6836 0.065 Uiso 1 1 calc R
H6B H -0.0175 0.6622 -0.7434 0.065 Uiso 1 1 calc R
C7 C 0.49135(11) 0.61032(14) -0.35487(10) 0.0469(4) Uani 1 1 d .
H7A H 0.5353 0.6381 -0.3598 0.056 Uiso 1 1 calc R
C8 C 0.65493(10) 0.61143(14) 0.10239(9) 0.0438(4) Uani 1 1 d .
H8A H 0.6172 0.6408 0.1162 0.053 Uiso 1 1 calc R
C9 C 0.41459(10) 0.61536(14) -0.41736(10) 0.0457(4) Uani 1 1 d .
H9A H 0.4059 0.6455 -0.4651 0.055 Uiso 1 1 calc R
C10 C 0.94002(11) 0.52737(15) -0.15375(11) 0.0488(4) Uani 1 1 d .
H10A H 0.9902 0.5001 -0.1178 0.059 Uiso 1 1 calc R
C11 C 0.77992(11) 0.52824(14) 0.13950(10) 0.0465(4) Uani 1 1 d .
H11A H 0.8281 0.5004 0.1789 0.056 Uiso 1 1 calc R
C12 C 0.35134(10) 0.57567(13) -0.40842(9) 0.0421(4) Uani 1 1 d .
C13 C 0.63814(10) 0.60545(14) 0.02453(9) 0.0433(4) Uani 1 1 d .
H13A H 0.5885 0.6306 -0.0144 0.052 Uiso 1 1 calc R
C14 C 0.76259(10) 0.52296(15) 0.06189(10) 0.0477(4) Uani 1 1 d .
H14A H 0.7997 0.4907 0.0486 0.057 Uiso 1 1 calc R
C15 C 0.80233(12) 0.65389(14) 0.49920(10) 0.0507(5) Uani 1 1 d .
H15A H 0.7677 0.6016 0.4625 0.061 Uiso 1 1 calc R
H15B H 0.7844 0.6638 0.5393 0.061 Uiso 1 1 calc R
C16 C 0.80092(10) 0.56086(13) -0.18974(9) 0.0392(4) Uani 1 1 d .
C17 C 0.74204(10) 0.56173(14) -0.09624(10) 0.0430(4) Uani 1 1 d .
H17A H 0.7949 0.5636 -0.0546 0.052 Uiso 1 1 calc R
C18 C 0.87291(10) 0.52060(15) -0.13936(10) 0.0473(4) Uani 1 1 d .
H18A H 0.8783 0.4874 -0.0937 0.057 Uiso 1 1 calc R
C19 C 0.36067(10) 0.53043(13) -0.34107(9) 0.0427(4) Uani 1 1 d .
H19A H 0.3161 0.5042 -0.3365 0.051 Uiso 1 1 calc R
C20 C 1.18735(11) 0.65457(13) -0.32620(11) 0.0479(4) Uani 1 1 d .
H20A H 1.1971 0.6049 -0.2845 0.057 Uiso 1 1 calc R
H20B H 1.2389 0.6662 -0.3270 0.057 Uiso 1 1 calc R
C21 C 0.93131(11) 0.57366(13) -0.21997(10) 0.0436(4) Uani 1 1 d .
C22 C 0.43898(10) 0.52409(13) -0.27862(9) 0.0410(4) Uani 1 1 d .
H22A H 0.4470 0.4917 -0.2318 0.049 Uiso 1 1 calc R
C23 C 0.65315(10) 0.55803(13) -0.23333(9) 0.0414(4) Uani 1 1 d .
H23A H 0.6447 0.5554 -0.2855 0.050 Uiso 1 1 calc R
C24 C 0.13522(14) 0.7500 -0.59290(13) 0.0435(6) Uani 1 2 d S
C25 C 0.23847(10) 0.66655(13) -0.50100(9) 0.0396(4) Uani 1 1 d .
C26 C 1.10599(13) 0.7500 -0.28175(12) 0.0365(5) Uani 1 2 d S
C27 C 0.50413(9) 0.56392(12) -0.28410(9) 0.0367(3) Uani 1 1 d .
C28 C 0.59976(10) 0.56018(13) -0.14157(9) 0.0391(4) Uani 1 1 d .
H28A H 0.5554 0.5603 -0.1309 0.047 Uiso 1 1 calc R
C29 C 1.02423(10) 0.66695(13) -0.24673(9) 0.0418(4) Uani 1 1 d .
C30 C 0.72526(11) 0.57518(13) 0.15807(9) 0.0433(4) Uani 1 1 d .
C31 C 0.77652(13) 0.7500 0.38233(12) 0.0376(5) Uani 1 2 d S
C32 C 0.69232(10) 0.56351(13) 0.00255(9) 0.0400(4) Uani 1 1 d .
C33 C 0.75374(10) 0.66604(13) 0.27373(9) 0.0381(4) Uani 1 1 d .
C34 C 0.73086(10) 0.56021(13) -0.17324(9) 0.0388(4) Uani 1 1 d .
C35 C 0.67747(10) 0.56053(13) -0.07974(9) 0.0397(4) Uani 1 1 d .
C36 C 0.58637(9) 0.55968(12) -0.21871(9) 0.0363(3) Uani 1 1 d .

loop_
_atom_site_aniso_label
_atom_site_aniso_U_11
_atom_site_aniso_U_22
_atom_site_aniso_U_33
_atom_site_aniso_U_23
_atom_site_aniso_U_13
_atom_site_aniso_U_12
O1 0.0590(8) 0.0492(7) 0.0667(8) -0.0034(6) 0.0513(7) -0.0079(6)
O2 0.0423(7) 0.0477(7) 0.0487(7) 0.0012(5) 0.0148(6) -0.0017(5)
O3 0.0689(8) 0.0390(6) 0.0338(6) -0.0024(5) 0.0294(6) -0.0033(5)
N1 0.0416(11) 0.0501(12) 0.0404(10) 0.000 0.0279(9) 0.000
N2 0.0591(13) 0.0510(13) 0.0550(12) 0.000 0.0434(11) 0.000
N3 0.0402(8) 0.0491(8) 0.0428(7) 0.0018(6) 0.0271(6) -0.0008(6)
N4 0.0378(11) 0.0503(12) 0.0381(10) 0.000 0.0122(9) 0.000
N5 0.0359(10) 0.0499(12) 0.0397(10) 0.000 0.0182(8) 0.000
N6 0.0416(8) 0.0479(8) 0.0375(7) 0.0008(6) 0.0198(6) 0.0006(6)
N7 0.0576(12) 0.0461(11) 0.0276(9) 0.000 0.0220(9) 0.000
N8 0.0425(8) 0.0466(8) 0.0305(6) 0.0004(5) 0.0202(6) -0.0002(6)
N9 0.0510(12) 0.0405(11) 0.0342(9) 0.000 0.0257(9) 0.000
C1 0.0655(14) 0.0660(15) 0.108(2) -0.0067(13) 0.0444(14) -0.0193(11)
C2 0.0761(14) 0.0727(14) 0.0761(14) -0.0278(11) 0.0543(12) -0.0174(11)
C3 0.0790(15) 0.0609(13) 0.0496(11) 0.0094(10) 0.0182(11) 0.0172(11)
C4 0.0559(11) 0.0741(14) 0.0467(10) 0.0026(9) 0.0352(9) -0.0076(10)
C5 0.0372(9) 0.0757(13) 0.0401(9) 0.0149(8) 0.0204(7) -0.0016(8)
C6 0.0507(11) 0.0601(12) 0.0435(10) -0.0020(8) 0.0137(9) -0.0018(9)
C7 0.0447(10) 0.0578(11) 0.0438(9) 0.0111(8) 0.0250(8) 0.0049(8)
C8 0.0494(10) 0.0534(10) 0.0383(8) -0.0032(7) 0.0286(8) 0.0048(8)
C9 0.0411(9) 0.0598(11) 0.0370(8) 0.0093(8) 0.0187(7) 0.0006(8)
C10 0.0470(10) 0.0559(11) 0.0562(10) 0.0102(8) 0.0347(9) 0.0017(8)
C11 0.0494(10) 0.0543(11) 0.0390(8) 0.0048(8) 0.0232(8) 0.0067(8)
C12 0.0346(9) 0.0478(10) 0.0375(8) 0.0041(7) 0.0111(7) 0.0030(7)
C13 0.0418(9) 0.0551(11) 0.0340(8) -0.0014(7) 0.0181(7) 0.0027(8)
C14 0.0445(10) 0.0654(12) 0.0409(9) 0.0016(8) 0.0263(8) 0.0064(8)
C15 0.0730(13) 0.0516(11) 0.0330(8) 0.0021(7) 0.0293(9) -0.0032(9)
C16 0.0432(9) 0.0502(10) 0.0314(7) 0.0012(7) 0.0233(7) -0.0049(7)
C17 0.0406(9) 0.0550(11) 0.0393(8) 0.0018(7) 0.0234(7) -0.0039(7)
C18 0.0481(10) 0.0591(11) 0.0461(9) 0.0070(8) 0.0315(8) 0.0007(8)
C19 0.0409(9) 0.0453(9) 0.0449(9) 0.0002(7) 0.0226(7) -0.0042(7)
C20 0.0505(10) 0.0450(10) 0.0671(12) 0.0016(8) 0.0433(10) 0.0048(7)
C21 0.0522(10) 0.0439(9) 0.0507(9) -0.0068(7) 0.0374(9) -0.0069(7)
C22 0.0448(9) 0.0454(9) 0.0387(8) 0.0030(7) 0.0243(7) -0.0014(7)
C23 0.0408(9) 0.0553(10) 0.0321(7) 0.0011(7) 0.0203(7) -0.0017(7)
C24 0.0419(13) 0.0583(16) 0.0344(11) 0.000 0.0210(10) 0.000
C25 0.0383(9) 0.0446(9) 0.0394(8) 0.0045(7) 0.0209(7) 0.0039(7)
C26 0.0339(11) 0.0437(13) 0.0378(11) 0.000 0.0217(10) 0.000
C27 0.0407(9) 0.0391(9) 0.0337(8) -0.0008(6) 0.0201(7) -0.0009(6)
C28 0.0406(9) 0.0457(9) 0.0376(8) -0.0010(7) 0.0236(7) -0.0011(7)
C29 0.0459(10) 0.0501(10) 0.0391(8) 0.0007(7) 0.0278(8) -0.0015(7)
C30 0.0621(11) 0.0461(10) 0.0303(8) -0.0018(7) 0.0285(8) -0.0041(8)
C31 0.0331(11) 0.0506(14) 0.0338(11) 0.000 0.0195(9) 0.000
C32 0.0436(9) 0.0466(9) 0.0334(8) -0.0019(7) 0.0208(7) -0.0015(7)
C33 0.0419(9) 0.0447(9) 0.0315(7) -0.0018(6) 0.0201(7) 0.0000(7)
C34 0.0399(9) 0.0479(9) 0.0359(8) 0.0021(7) 0.0238(7) -0.0010(7)
C35 0.0466(9) 0.0434(9) 0.0364(8) 0.0016(7) 0.0254(7) 0.0014(7)
C36 0.0348(8) 0.0415(9) 0.0390(8) 0.0034(6) 0.0224(7) 0.0011(6)

loop_
_atom_type_symbol
_atom_type_description
_atom_type_scat_dispersion_real
_atom_type_scat_dispersion_imag
_atom_type_scat_source
C C 0.0033 0.0016 'International Tables Vol C Tables 4.2.6.8 and 6.1.1.4'
H H 0.0000 0.0000 'International Tables Vol C Tables 4.2.6.8 and 6.1.1.4'
N N 0.0061 0.0033 'International Tables Vol C Tables 4.2.6.8 and 6.1.1.4'
O O 0.0106 0.0060 'International Tables Vol C Tables 4.2.6.8 and 6.1.1.4'

loop_
_geom_angle_atom_site_label_1
_geom_angle_atom_site_label_2
_geom_angle_atom_site_label_3
_geom_angle
_geom_angle_site_symmetry_1
_geom_angle_site_symmetry_3
C29 O1 C21 118.66(13) . .
C25 O2 C12 118.45(14) . .
C33 O3 C30 118.19(13) . .
C26 N1 C20 120.24(9) . 4_575
C26 N1 C20 120.24(9) . .
C20 N1 C20 118.89(18) 4_575 .
C29 N2 C29 111.5(2) 4_575 .
C29 N3 C26 113.54(15) . .
C24 N4 C6 120.20(10) . .
C24 N4 C6 120.20(10) . 4_575
C6 N4 C6 119.2(2) . 4_575
C25 N5 C25 111.4(2) . 4_575
C25 N6 C24 112.94(16) . .
C31 N7 C15 120.85(9) . 4_575
C31 N7 C15 120.85(9) . .
C15 N7 C15 118.28(18) 4_575 .
C33 N8 C31 114.07(15) . .
C33 N9 C33 111.69(19) 4_575 .
C6 C1 H1A 109.5 . .
C6 C1 H1B 109.5 . .
H1A C1 H1B 109.5 . .
C6 C1 H1C 109.5 . .
H1A C1 H1C 109.5 . .
H1B C1 H1C 109.5 . .
C20 C2 H2A 109.5 . .
C20 C2 H2B 109.5 . .
H2A C2 H2B 109.5 . .
C20 C2 H2C 109.5 . .
H2A C2 H2C 109.5 . .
H2B C2 H2C 109.5 . .
C15 C3 H3A 109.5 . .
C15 C3 H3B 109.5 . .
H3A C3 H3B 109.5 . .
C15 C3 H3C 109.5 . .
H3A C3 H3C 109.5 . .
H3B C3 H3C 109.5 . .
C21 C4 C5 119.25(16) . .
C21 C4 H4A 120.4 . .
C5 C4 H4A 120.4 . .
C4 C5 C16 120.58(17) . .
C4 C5 H5A 119.7 . .
C16 C5 H5A 119.7 . .
N4 C6 C1 114.19(18) . .
N4 C6 H6A 108.7 . .
C1 C6 H6A 108.7 . .
N4 C6 H6B 108.7 . .
C1 C6 H6B 108.7 . .
H6A C6 H6B 107.6 . .
C9 C7 C27 120.41(16) . .
C9 C7 H7A 119.8 . .
C27 C7 H7A 119.8 . .
C30 C8 C13 119.57(16) . .
C30 C8 H8A 120.2 . .
C13 C8 H8A 120.2 . .
C12 C9 C7 118.74(15) . .
C12 C9 H9A 120.6 . .
C7 C9 H9A 120.6 . .
C21 C10 C18 118.90(17) . .
C21 C10 H10A 120.5 . .
C18 C10 H10A 120.5 . .
C30 C11 C14 118.28(16) . .
C30 C11 H11A 120.9 . .
C14 C11 H11A 120.9 . .
C19 C12 C9 122.98(15) . .
C19 C12 O2 116.82(15) . .
C9 C12 O2 120.13(15) . .
C32 C13 C8 121.50(15) . .
C32 C13 H13A 119.2 . .
C8 C13 H13A 119.2 . .
C11 C14 C32 122.21(16) . .
C11 C14 H14A 118.9 . .
C32 C14 H14A 118.9 . .
N7 C15 C3 113.02(18) . .
N7 C15 H15A 109.0 . .
C3 C15 H15A 109.0 . .
N7 C15 H15B 109.0 . .
C3 C15 H15B 109.0 . .
H15A C15 H15B 107.8 . .
C18 C16 C5 118.80(15) . .
C18 C16 C34 122.01(14) . .
C5 C16 C34 119.16(15) . .
C35 C17 C34 121.58(15) . .
C35 C17 H17A 119.2 . .
C34 C17 H17A 119.2 . .
C16 C18 C10 121.21(16) . .
C16 C18 H18A 119.4 . .
C10 C18 H18A 119.4 . .
C12 C19 C22 117.75(15) . .
C12 C19 H19A 121.1 . .
C22 C19 H19A 121.1 . .
N1 C20 C2 114.80(17) . .
N1 C20 H20A 108.6 . .
C2 C20 H20A 108.6 . .
N1 C20 H20B 108.6 . .
C2 C20 H20B 108.6 . .
H20A C20 H20B 107.5 . .
C10 C21 C4 121.20(16) . .
C10 C21 O1 117.99(16) . .
C4 C21 O1 120.69(15) . .
C27 C22 C19 121.59(15) . .
C27 C22 H22A 119.2 . .
C19 C22 H22A 119.2 . .
C34 C23 C36 121.58(14) . .
C34 C23 H23A 119.2 . .
C36 C23 H23A 119.2 . .
N4 C24 N6 117.33(11) . 4_575
N4 C24 N6 117.33(11) . .
N6 C24 N6 125.3(2) 4_575 .
N6 C25 N5 128.42(16) . .
N6 C25 O2 113.78(15) . .
N5 C25 O2 117.79(15) . .
N1 C26 N3 118.16(10) . .
N1 C26 N3 118.16(10) . 4_575
N3 C26 N3 123.68(19) . 4_575
C22 C27 C7 118.52(15) . .
C22 C27 C36 122.29(14) . .
C7 C27 C36 119.19(15) . .
C36 C28 C35 121.17(15) . .
C36 C28 H28A 119.4 . .
C35 C28 H28A 119.4 . .
N3 C29 N2 128.88(16) . .
N3 C29 O1 113.22(15) . .
N2 C29 O1 117.90(15) . .
C8 C30 C11 121.53(15) . .
C8 C30 O3 121.97(16) . .
C11 C30 O3 116.31(15) . .
N7 C31 N8 117.99(10) . .
N7 C31 N8 117.99(10) . 4_575
N8 C31 N8 124.00(19) . 4_575
C13 C32 C14 116.77(15) . .
C13 C32 C35 122.55(15) . .
C14 C32 C35 120.69(15) . .
N8 C33 N9 128.01(15) . .
N8 C33 O3 113.94(14) . .
N9 C33 O3 118.05(14) . .
C23 C34 C17 118.29(15) . .
C23 C34 C16 120.93(14) . .
C17 C34 C16 120.78(14) . .
C17 C35 C28 118.83(14) . .
C17 C35 C32 119.58(15) . .
C28 C35 C32 121.55(15) . .
C28 C36 C23 118.51(14) . .
C28 C36 C27 121.09(14) . .
C23 C36 C27 120.37(14) . .

loop_
_geom_bond_atom_site_label_1
_geom_bond_atom_site_label_2
_geom_bond_distance
_geom_bond_site_symmetry_2
O1 C29 1.360(2) .
O1 C21 1.4127(19) .
O2 C25 1.349(2) .
O2 C12 1.4199(19) .
O3 C33 1.3486(19) .
O3 C30 1.4200(18) .
N1 C26 1.338(3) .
N1 C20 1.4620(19) 4_575
N1 C20 1.4620(19) .
N2 C29 1.326(2) 4_575
N2 C29 1.326(2) .
N3 C29 1.311(2) .
N3 C26 1.3624(17) .
N4 C24 1.350(3) .
N4 C6 1.487(2) .
N4 C6 1.487(2) 4_575
N5 C25 1.333(2) .
N5 C25 1.333(2) 4_575
N6 C25 1.325(2) .
N6 C24 1.3504(17) .
N7 C31 1.329(3) .
N7 C15 1.477(2) 4_575
N7 C15 1.4771(19) .
N8 C33 1.3126(19) .
N8 C31 1.3558(17) .
N9 C33 1.3385(19) 4_575
N9 C33 1.3385(19) .
C1 C6 1.510(3) .
C1 H1A 0.9800 .
C1 H1B 0.9800 .
C1 H1C 0.9800 .
C2 C20 1.527(3) .
C2 H2A 0.9800 .
C2 H2B 0.9800 .
C2 H2C 0.9800 .
C3 C15 1.514(3) .
C3 H3A 0.9800 .
C3 H3B 0.9800 .
C3 H3C 0.9800 .
C4 C21 1.388(3) .
C4 C5 1.389(2) .
C4 H4A 0.9500 .
C5 C16 1.404(2) .
C5 H5A 0.9500 .
C6 H6A 0.9900 .
C6 H6B 0.9900 .
C7 C9 1.396(2) .
C7 C27 1.418(2) .
C7 H7A 0.9500 .
C8 C30 1.353(2) .
C8 C13 1.395(2) .
C8 H8A 0.9500 .
C9 C12 1.384(2) .
C9 H9A 0.9500 .
C10 C21 1.362(2) .
C10 C18 1.418(2) .
C10 H10A 0.9500 .
C11 C30 1.384(2) .
C11 C14 1.387(2) .
C11 H11A 0.9500 .
C12 C19 1.372(2) .
C13 C32 1.390(2) .
C13 H13A 0.9500 .
C14 C32 1.399(2) .
C14 H14A 0.9500 .
C15 H15A 0.9900 .
C15 H15B 0.9900 .
C16 C18 1.362(2) .
C16 C34 1.495(2) .
C17 C35 1.394(2) .
C17 C34 1.409(2) .
C17 H17A 0.9500 .
C18 H18A 0.9500 .
C19 C22 1.415(2) .
C19 H19A 0.9500 .
C20 H20A 0.9900 .
C20 H20B 0.9900 .
C22 C27 1.384(2) .
C22 H22A 0.9500 .
C23 C34 1.389(2) .
C23 C36 1.412(2) .
C23 H23A 0.9500 .
C24 N6 1.3504(17) 4_575
C26 N3 1.3624(17) 4_575
C27 C36 1.483(2) .
C28 C36 1.398(2) .
C28 C35 1.401(2) .
C28 H28A 0.9500 .
C31 N8 1.3558(17) 4_575
C32 C35 1.488(2) .

loop_
_geom_torsion_atom_site_label_1
_geom_torsion_atom_site_label_2
_geom_torsion_atom_site_label_3
_geom_torsion_atom_site_label_4
_geom_torsion
_geom_torsion_site_symmetry_1
_geom_torsion_site_symmetry_4
C21 C4 C5 C16 -1.8(3) . .
C24 N4 C6 C1 83.8(3) . .
C6 N4 C6 C1 -88.6(3) 4_575 .
C27 C7 C9 C12 1.0(3) . .
C7 C9 C12 C19 -0.7(3) . .
C7 C9 C12 O2 -177.75(16) . .
C25 O2 C12 C19 120.20(18) . .
C25 O2 C12 C9 -62.6(2) . .
C30 C8 C13 C32 -0.4(3) . .
C30 C11 C14 C32 0.2(3) . .
C31 N7 C15 C3 89.4(2) . .
C15 N7 C15 C3 -89.2(2) 4_575 .
C4 C5 C16 C18 -0.4(3) . .
C4 C5 C16 C34 177.66(18) . .
C5 C16 C18 C10 1.9(3) . .
C34 C16 C18 C10 -176.13(17) . .
C21 C10 C18 C16 -1.1(3) . .
C9 C12 C19 C22 -0.4(3) . .
O2 C12 C19 C22 176.68(15) . .
C26 N1 C20 C2 76.3(2) . .
C20 N1 C20 C2 -94.6(2) 4_575 .
C18 C10 C21 C4 -1.2(3) . .
C18 C10 C21 O1 -177.37(16) . .
C5 C4 C21 C10 2.7(3) . .
C5 C4 C21 O1 178.71(17) . .
C29 O1 C21 C10 -124.31(18) . .
C29 O1 C21 C4 59.5(2) . .
C12 C19 C22 C27 1.4(3) . .
C6 N4 C24 N6 -177.62(19) . 4_575
C6 N4 C24 N6 -5.3(3) 4_575 4_575
C6 N4 C24 N6 5.3(3) . .
C6 N4 C24 N6 177.62(19) 4_575 .
C25 N6 C24 N4 -176.44(18) . .
C25 N6 C24 N6 6.8(3) . 4_575
C24 N6 C25 N5 0.2(3) . .
C24 N6 C25 O2 179.05(16) . .
C25 N5 C25 N6 -5.9(3) 4_575 .
C25 N5 C25 O2 175.32(10) 4_575 .
C12 O2 C25 N6 172.80(14) . .
C12 O2 C25 N5 -8.2(2) . .
C20 N1 C26 N3 175.34(17) 4_575 .
C20 N1 C26 N3 4.6(3) . .
C20 N1 C26 N3 -4.6(3) 4_575 4_575
C20 N1 C26 N3 -175.34(17) . 4_575
C29 N3 C26 N1 -178.75(17) . .
C29 N3 C26 N3 1.1(3) . 4_575
C19 C22 C27 C7 -1.2(3) . .
C19 C22 C27 C36 178.80(15) . .
C9 C7 C27 C22 0.0(3) . .
C9 C7 C27 C36 179.99(16) . .
C26 N3 C29 N2 0.1(3) . .
C26 N3 C29 O1 -179.93(15) . .
C29 N2 C29 N3 -1.2(4) 4_575 .
C29 N2 C29 O1 178.87(10) 4_575 .
C21 O1 C29 N3 -171.66(14) . .
C21 O1 C29 N2 8.3(2) . .
C13 C8 C30 C11 -2.7(3) . .
C13 C8 C30 O3 -177.51(16) . .
C14 C11 C30 C8 2.8(3) . .
C14 C11 C30 O3 177.89(16) . .
C33 O3 C30 C8 -66.1(2) . .
C33 O3 C30 C11 118.82(18) . .
C15 N7 C31 N8 179.95(18) 4_575 .
C15 N7 C31 N8 1.4(3) . .
C15 N7 C31 N8 -1.4(3) 4_575 4_575
C15 N7 C31 N8 -179.95(18) . 4_575
C33 N8 C31 N7 -179.05(18) . .
C33 N8 C31 N8 2.4(3) . 4_575
C8 C13 C32 C14 3.2(3) . .
C8 C13 C32 C35 -177.11(16) . .
C11 C14 C32 C13 -3.1(3) . .
C11 C14 C32 C35 177.22(17) . .
C31 N8 C33 N9 0.9(3) . .
C31 N8 C33 O3 -179.03(15) . .
C33 N9 C33 N8 -3.6(3) 4_575 .
C33 N9 C33 O3 176.33(10) 4_575 .
C30 O3 C33 N8 177.56(15) . .
C30 O3 C33 N9 -2.4(2) . .
C36 C23 C34 C17 1.5(3) . .
C36 C23 C34 C16 -178.56(16) . .
C35 C17 C34 C23 0.4(3) . .
C35 C17 C34 C16 -179.61(16) . .
C18 C16 C34 C23 -151.20(18) . .
C5 C16 C34 C23 30.8(2) . .
C18 C16 C34 C17 28.8(3) . .
C5 C16 C34 C17 -149.25(18) . .
C34 C17 C35 C28 -1.5(3) . .
C34 C17 C35 C32 -179.25(16) . .
C36 C28 C35 C17 0.8(3) . .
C36 C28 C35 C32 178.54(16) . .
C13 C32 C35 C17 151.30(18) . .
C14 C32 C35 C17 -29.0(3) . .
C13 C32 C35 C28 -26.4(3) . .
C14 C32 C35 C28 153.30(17) . .
C35 C28 C36 C23 0.9(2) . .
C35 C28 C36 C27 -177.26(15) . .
C34 C23 C36 C28 -2.1(2) . .
C34 C23 C36 C27 176.08(16) . .
C22 C27 C36 C28 -29.9(2) . .
C7 C27 C36 C28 150.11(17) . .
C22 C27 C36 C23 151.99(17) . .
C7 C27 C36 C23 -28.0(2) . .

loop_
_platon_squeeze_void_nr
_platon_squeeze_void_average_x
_platon_squeeze_void_average_y
_platon_squeeze_void_average_z
_platon_squeeze_void_volume
_platon_squeeze_void_count_electrons
_platon_squeeze_void_content
1 0.500 -0.004 0.500 1672 537 ' '
2 0.019 0.250 0.517 10 0 ' '
3 0.981 0.750 0.483 10 0 ' '
